data_7242126
loop_
_publ_author_name
'Mirzaei, Saber'
'Lindeman, Sergey V.'
'Wang, Denan'
'Mirzaei, M. Saeed'
'Timerghazin, Qadir K.'

_publ_section_title
;
 Conformational switch in the crystal states of a calix[4]arene
;
_journal_issue 9
_journal_name_full CrystEngComm
_journal_page_first 1906
_journal_page_last 1911
_journal_paper_doi 10.1039/D0CE01704C
_journal_volume 23
_journal_year 2021
_chemical_formula_moiety 'C56 H80 O8'
_chemical_formula_sum 'C56 H80 O8'
_chemical_formula_weight 881.20
_space_group_crystal_system triclinic
_space_group_IT_number 2
_space_group_name_Hall '-P 1'
_space_group_name_H-M_alt 'P -1'
_atom_sites_solution_hydrogens geom
_atom_sites_solution_primary direct
_audit_creation_date 2019-01-04
_audit_creation_method
;
Olex2 1.2
(compiled 2018.05.29 svn.r3508 for OlexSys, GUI svn.r5506)
;
_audit_update_record
;
2020-07-09 deposited with the CCDC.	2021-01-19 downloaded from the CCDC.
;
_cell_angle_alpha 95.6026(16)
_cell_angle_beta 92.8626(16)
_cell_angle_gamma 94.0129(16)
_cell_formula_units_Z 2
_cell_length_a 12.9716(3)
_cell_length_b 13.0379(3)
_cell_length_c 14.9706(3)
_cell_measurement_reflns_used 21344
_cell_measurement_temperature 99.8(4)
_cell_measurement_theta_max 70.4960
_cell_measurement_theta_min 4.2680
_cell_volume 2509.48(10)
_computing_cell_refinement 'CrysAlisPro 1.171.39.46 (Rigaku OD, 2018)'
_computing_data_collection 'CrysAlisPro 1.171.39.46 (Rigaku OD, 2018)'
_computing_data_reduction 'CrysAlisPro 1.171.39.46 (Rigaku OD, 2018)'
_computing_molecular_graphics 'Olex2 (Dolomanov et al., 2009)'
_computing_publication_material 'Olex2 (Dolomanov et al., 2009)'
_computing_structure_refinement 'ShelXL (Sheldrick, 2015)'
_computing_structure_solution 'ShelXS (Sheldrick, 2008)'
_diffrn_ambient_environment N~2~
_diffrn_ambient_temperature 99.8(4)
_diffrn_detector 'CCD plate'
_diffrn_detector_area_resol_mean 10.3756
_diffrn_detector_type Atlas
_diffrn_measured_fraction_theta_full 0.990
_diffrn_measured_fraction_theta_max 0.990
_diffrn_measurement_details
;
List of Runs (angles in degrees, time in seconds):

  # Type    Start    End  Width  t~exp~   \w     \q     \k     \f   Frames
#--------------------------------------------------------------------------
  1  \w    -67.00  32.00   1.00    1.00    --  -42.46  37.00-150.00   99
  2  \w    -71.00  31.00   1.00    1.00    --  -42.46  57.00 -60.00  102
  3  \w   -117.00 -18.00   1.00    1.00    --  -42.46 -37.00  30.00   99
  4  \w      1.00  83.00   1.00    1.00    --   42.46 -99.00 -60.00   82
  5  \w     28.00 129.00   1.00    4.00    --  100.00 -61.00 -90.00  101
  6  \w     94.00 173.00   1.00    4.00    --  100.00 125.00-150.00   79
  7  \w     17.00 110.00   1.00    4.00    --  100.00 -94.00-180.00   93
  8  \w     17.00 110.00   1.00    4.00    --  100.00 -94.00-120.00   93
  9  \w     72.00 176.00   1.00    4.00    --  100.00  30.00   0.00  104
 10  \w     72.00 176.00   1.00    4.00    --  100.00  30.00  90.00  104
 11  \w     94.00 173.00   1.00    4.00    --  100.00 125.00-180.00   79
 12  \w     27.00 118.00   1.00    4.00    --  100.00-125.00-180.00   91
 13  \w     27.00 118.00   1.00    4.00    --  100.00-125.00  60.00   91
 14  \w     17.00 110.00   1.00    4.00    --  100.00 -94.00 -90.00   93
 15  \w     71.00 172.00   1.00    4.00    --  100.00  61.00 120.00  101
 16  \w     24.00 128.00   1.00    4.00    --  100.00 -30.00 150.00  104
 17  \w   -115.00 -14.00   1.00    1.00    --  -42.46 -57.00 150.00  101
 18  \w    -92.00  -2.00   1.00    1.00    --  -42.46 125.00  30.00   90
 19  \w   -117.00 -18.00   1.00    1.00    --  -42.46 -37.00-150.00   99
 20  \w   -119.00 -10.00   1.00    1.00    --  -42.46 -77.00 -30.00  109
 21  \w     67.00 144.00   1.00    4.00    --  100.00  77.00 -30.00   77
 22  \w     67.00 176.00   1.00    4.00    --  100.00  77.00 -90.00  109
 23  \w     67.00 176.00   1.00    4.00    --  100.00  77.00 150.00  109
 24  \w     71.00 172.00   1.00    4.00    --  100.00  61.00  90.00  101
 25  \w     47.00 178.00   1.00    4.00    --  100.00  15.00 -90.00  131
 26  \w     67.00 176.00   1.00    4.00    --  100.00  77.00-180.00  109
 27  \w     67.00 176.00   1.00    4.00    --  100.00  77.00-134.00  109
 28  \w     67.00 176.00   1.00    4.00    --  100.00  77.00   0.00  109
;
_diffrn_measurement_device 'four-circle diffractometer'
_diffrn_measurement_device_type 'SuperNova, Dual, Cu at home/near, Atlas'
_diffrn_measurement_method '\w scans'
_diffrn_orient_matrix_type 'CrysAlisPro convention (1999,Acta A55,543-557)'
_diffrn_orient_matrix_UB_11 -0.0709360000
_diffrn_orient_matrix_UB_12 0.0130444000
_diffrn_orient_matrix_UB_13 -0.0831320000
_diffrn_orient_matrix_UB_21 0.0065325000
_diffrn_orient_matrix_UB_22 0.1176524000
_diffrn_orient_matrix_UB_23 0.0259628000
_diffrn_orient_matrix_UB_31 0.0956358000
_diffrn_orient_matrix_UB_32 0.0128199000
_diffrn_orient_matrix_UB_33 -0.0560497000
_diffrn_radiation_monochromator mirror
_diffrn_radiation_probe x-ray
_diffrn_radiation_type CuK\a
_diffrn_radiation_wavelength 1.54184
_diffrn_reflns_av_R_equivalents 0.0262
_diffrn_reflns_av_unetI/netI 0.0171
_diffrn_reflns_Laue_measured_fraction_full 0.990
_diffrn_reflns_Laue_measured_fraction_max 0.990
_diffrn_reflns_limit_h_max 15
_diffrn_reflns_limit_h_min -15
_diffrn_reflns_limit_k_max 15
_diffrn_reflns_limit_k_min -15
_diffrn_reflns_limit_l_max 18
_diffrn_reflns_limit_l_min -18
_diffrn_reflns_number 45942
_diffrn_reflns_point_group_measured_fraction_full 0.990
_diffrn_reflns_point_group_measured_fraction_max 0.990
_diffrn_reflns_theta_full 70.613
_diffrn_reflns_theta_max 70.613
_diffrn_reflns_theta_min 3.416
_diffrn_source 'micro-focus sealed X-ray tube'
_diffrn_source_type 'SuperNova (Cu) X-ray Source'
_exptl_absorpt_coefficient_mu 0.599
_exptl_absorpt_correction_T_max 1.000
_exptl_absorpt_correction_T_min 0.518
_exptl_absorpt_correction_type gaussian
_exptl_absorpt_process_details
;
CrysAlisPro 1.171.39.46 (Rigaku Oxford Diffraction, 2018)
Numerical absorption correction based on gaussian integration over
			a multifaceted crystal model
Empirical absorption correction using spherical harmonics,
 implemented in SCALE3 ABSPACK scaling algorithm.
;
_exptl_crystal_colour colourless
_exptl_crystal_colour_primary colourless
_exptl_crystal_density_diffrn 1.166
_exptl_crystal_description prism
_exptl_crystal_F_000 960
_exptl_crystal_size_max 0.332
_exptl_crystal_size_mid 0.233
_exptl_crystal_size_min 0.093
_refine_diff_density_max 0.450
_refine_diff_density_min -0.238
_refine_diff_density_rms 0.037
_refine_ls_extinction_method none
_refine_ls_goodness_of_fit_ref 1.037
_refine_ls_hydrogen_treatment constr
_refine_ls_matrix_type full
_refine_ls_number_parameters 589
_refine_ls_number_reflns 9537
_refine_ls_number_restraints 0
_refine_ls_restrained_S_all 1.037
_refine_ls_R_factor_all 0.0411
_refine_ls_R_factor_gt 0.0359
_refine_ls_shift/su_max 0.001
_refine_ls_shift/su_mean 0.000
_refine_ls_structure_factor_coef Fsqd
_refine_ls_weighting_details 'w=1/[\s^2^(Fo^2^)+(0.0504P)^2^+0.7035P] where P=(Fo^2^+2Fc^2^)/3'
_refine_ls_weighting_scheme calc
_refine_ls_wR_factor_gt 0.0935
_refine_ls_wR_factor_ref 0.0981
_reflns_Friedel_coverage 0.000
_reflns_number_gt 8418
_reflns_number_total 9537
_reflns_threshold_expression 'I > 2\s(I)'
_cod_data_source_file d0ce01704c2.cif
_cod_data_source_block kad1ix
_cod_depositor_comments 'Adding full bibliography for 7242124--7242127.cif.'
_cod_original_cell_volume 2509.49(9)
_cod_database_code 7242126
_shelx_shelxl_version_number 2018/1
_chemical_oxdiff_formula 'C56 H80 O8'
_shelx_space_group_comment
;
The symmetry employed for this shelxl refinement is uniquely defined
by the following loop, which should always be used as a source of
symmetry information in preference to the above space-group names.
They are only intended as comments.
;
_reflns_odcompleteness_completeness 99.98
_reflns_odcompleteness_iscentric 1
_reflns_odcompleteness_theta 66.97
_olex2_refinement_description
;
1. Fixed Uiso
 At 1.2 times of:
  All C(H) groups, All C(H,H) groups
 At 1.5 times of:
  All C(H,H,H) groups
2.a Secondary CH2 refined with riding coordinates:
 C7(H7A,H7B), C14(H14A,H14B), C21(H21A,H21B), C28(H28A,H28B), C29(H29A,H29B),
 C30(H30A,H30B), C33(H33A,H33B), C34(H34A,H34B), C36(H36A,H36B), C37(H37A,H37B),
  C40(H40A,H40B), C41(H41A,H41B), C43(H43A,H43B), C44(H44A,H44B), C47(H47A,
 H47B), C48(H48A,H48B), C50(H50A,H50B), C51(H51A,H51B), C54(H54A,H54B),
 C55(H55A,H55B)
2.b Aromatic/amide H refined with riding coordinates:
 C1(H1), C8(H8), C15(H15), C22(H22)
2.c Idealised Me refined as rotating group:
 C31(H31A,H31B,H31C), C32(H32A,H32B,H32C), C35(H35A,H35B,H35C), C38(H38A,H38B,
 H38C), C39(H39A,H39B,H39C), C42(H42A,H42B,H42C), C45(H45A,H45B,H45C), C46(H46A,
 H46B,H46C), C49(H49A,H49B,H49C), C52(H52A,H52B,H52C), C53(H53A,H53B,H53C),
 C56(H56A,H56B,H56C)
;
_olex2_date_sample_data_collection 2019-01-03
_olex2_date_sample_submission 2019-01-02
_olex2_submission_special_instructions 'No special instructions were received'
_oxdiff_exptl_absorpt_empirical_details
;
Empirical correction (ABSPACK) includes:
- Absorption correction using spherical harmonics
- Frame scaling
;
_oxdiff_exptl_absorpt_empirical_full_max 1.606
_oxdiff_exptl_absorpt_empirical_full_min 0.868

loop_
_space_group_symop_operation_xyz
'x, y, z'
'-x, -y, -z'

loop_
_atom_site_label
_atom_site_type_symbol
_atom_site_fract_x
_atom_site_fract_y
_atom_site_fract_z
_atom_site_U_iso_or_equiv
_atom_site_adp_type
_atom_site_occupancy
_atom_site_site_symmetry_order
_atom_site_calc_flag
_atom_site_refinement_flags_posn
_atom_site_refinement_flags_adp
_atom_site_refinement_flags_occupancy
_atom_site_disorder_assembly
_atom_site_disorder_group
O1 O 0.61942(6) 0.74584(6) 0.47552(5) 0.01965(16) Uani 1 1 d . . . . .
O2 O 0.34171(6) 0.64540(6) 0.65792(5) 0.01895(16) Uani 1 1 d . . . . .
O3 O 0.12709(6) 0.63229(6) 0.42690(5) 0.02082(16) Uani 1 1 d . . . . .
O4 O 0.02801(6) 0.36619(7) 0.18683(5) 0.02468(18) Uani 1 1 d . . . . .
O5 O 0.12066(6) 0.01613(6) 0.18579(5) 0.02307(17) Uani 1 1 d . . . . .
O6 O 0.40217(6) 0.10531(6) 0.00323(5) 0.02253(17) Uani 1 1 d . . . . .
O7 O 0.29684(6) 0.44029(6) 0.01296(5) 0.02303(17) Uani 1 1 d . . . . .
O8 O 0.39173(6) 0.71915(6) 0.24468(5) 0.02241(17) Uani 1 1 d . . . . .
C1 C 0.39827(8) 0.55471(8) 0.42790(7) 0.0187(2) Uani 1 1 d . . . . .
H1 H 0.371016 0.504640 0.380734 0.022 Uiso 1 1 calc R . . . .
C2 C 0.48739(8) 0.61584(8) 0.41483(7) 0.0185(2) Uani 1 1 d . . . . .
C3 C 0.52755(8) 0.68715(8) 0.48595(7) 0.0180(2) Uani 1 1 d . . . . .
C4 C 0.48068(8) 0.69917(8) 0.56800(7) 0.0183(2) Uani 1 1 d . . . . .
C5 C 0.39048(8) 0.63714(8) 0.57695(7) 0.0178(2) Uani 1 1 d . . . . .
C6 C 0.34770(8) 0.56444(8) 0.50771(7) 0.0181(2) Uani 1 1 d . . . . .
C7 C 0.25023(8) 0.49722(8) 0.52086(7) 0.0190(2) Uani 1 1 d . . . . .
H7A H 0.269939 0.435549 0.549459 0.023 Uiso 1 1 calc R . . . .
H7B H 0.206717 0.536421 0.562413 0.023 Uiso 1 1 calc R . . . .
C8 C 0.18683(8) 0.36065(8) 0.39547(7) 0.0191(2) Uani 1 1 d . . . . .
H8 H 0.224623 0.313147 0.425603 0.023 Uiso 1 1 calc R . . . .
C9 C 0.18711(8) 0.46227(8) 0.43433(7) 0.0180(2) Uani 1 1 d . . . . .
C10 C 0.12918(8) 0.53029(8) 0.39001(7) 0.0187(2) Uani 1 1 d . . . . .
C11 C 0.07575(8) 0.50015(9) 0.30701(7) 0.0212(2) Uani 1 1 d . . . . .
C12 C 0.08068(8) 0.39808(9) 0.26912(7) 0.0208(2) Uani 1 1 d . . . . .
C13 C 0.13288(8) 0.32624(8) 0.31373(7) 0.0200(2) Uani 1 1 d . . . . .
C14 C 0.12893(9) 0.21374(9) 0.27694(8) 0.0232(2) Uani 1 1 d . . . . .
H14A H 0.057562 0.192348 0.252338 0.028 Uiso 1 1 calc R . . . .
H14B H 0.143327 0.172311 0.327526 0.028 Uiso 1 1 calc R . . . .
C15 C 0.28120(8) 0.25689(8) 0.18239(7) 0.0200(2) Uani 1 1 d . . . . .
H15 H 0.289613 0.323654 0.214666 0.024 Uiso 1 1 calc R . . . .
C16 C 0.20302(8) 0.18694(8) 0.20440(7) 0.0197(2) Uani 1 1 d . . . . .
C17 C 0.19433(9) 0.08775(8) 0.15893(7) 0.0208(2) Uani 1 1 d . . . . .
C18 C 0.25997(9) 0.05850(9) 0.09133(8) 0.0221(2) Uani 1 1 d . . . . .
C19 C 0.33494(9) 0.13291(9) 0.06939(7) 0.0205(2) Uani 1 1 d . . . . .
C20 C 0.34755(8) 0.23228(8) 0.11461(7) 0.0194(2) Uani 1 1 d . . . . .
C21 C 0.43456(9) 0.30785(9) 0.09221(8) 0.0218(2) Uani 1 1 d . . . . .
H21A H 0.501132 0.285342 0.115630 0.026 Uiso 1 1 calc R . . . .
H21B H 0.436661 0.305407 0.026025 0.026 Uiso 1 1 calc R . . . .
C22 C 0.48231(8) 0.46030(8) 0.20769(7) 0.0184(2) Uani 1 1 d . . . . .
H22 H 0.529489 0.418954 0.235465 0.022 Uiso 1 1 calc R . . . .
C23 C 0.42450(8) 0.41824(8) 0.13011(7) 0.0188(2) Uani 1 1 d . . . . .
C24 C 0.35664(8) 0.48048(9) 0.08976(7) 0.0194(2) Uani 1 1 d . . . . .
C25 C 0.34397(8) 0.58188(9) 0.12610(7) 0.0204(2) Uani 1 1 d . . . . .
C26 C 0.40164(8) 0.61961(8) 0.20564(7) 0.0189(2) Uani 1 1 d . . . . .
C27 C 0.47335(8) 0.56076(8) 0.24590(7) 0.0181(2) Uani 1 1 d . . . . .
C28 C 0.54159(8) 0.60501(9) 0.32738(7) 0.0202(2) Uani 1 1 d . . . . .
H28A H 0.572002 0.673988 0.316043 0.024 Uiso 1 1 calc R . . . .
H28B H 0.599309 0.560123 0.334550 0.024 Uiso 1 1 calc R . . . .
C29 C 0.60313(9) 0.84640(8) 0.44828(8) 0.0223(2) Uani 1 1 d . . . . .
H29A H 0.561777 0.884692 0.492321 0.027 Uiso 1 1 calc R . . . .
H29B H 0.564906 0.839647 0.388837 0.027 Uiso 1 1 calc R . . . .
C30 C 0.70710(10) 0.90372(9) 0.44321(9) 0.0293(3) Uani 1 1 d . . . . .
H30A H 0.748158 0.864208 0.399739 0.035 Uiso 1 1 calc R . . . .
H30B H 0.744829 0.909503 0.502838 0.035 Uiso 1 1 calc R . . . .
C31 C 0.69629(11) 1.01148(10) 0.41426(9) 0.0343(3) Uani 1 1 d . . . . .
H31A H 0.660531 1.005870 0.354556 0.052 Uiso 1 1 calc GR . . . .
H31B H 0.765143 1.046914 0.412080 0.052 Uiso 1 1 calc GR . . . .
H31C H 0.656227 1.050961 0.457522 0.052 Uiso 1 1 calc GR . . . .
C32 C 0.52681(9) 0.77545(9) 0.64421(7) 0.0228(2) Uani 1 1 d . . . . .
H32A H 0.500392 0.843220 0.638354 0.034 Uiso 1 1 calc GR . . . .
H32B H 0.602369 0.781073 0.642139 0.034 Uiso 1 1 calc GR . . . .
H32C H 0.507639 0.751599 0.701636 0.034 Uiso 1 1 calc GR . . . .
C33 C 0.26785(9) 0.72296(9) 0.66117(8) 0.0229(2) Uani 1 1 d . . . . .
H33A H 0.228935 0.720398 0.602300 0.027 Uiso 1 1 calc R . . . .
H33B H 0.304204 0.792504 0.674643 0.027 Uiso 1 1 calc R . . . .
C34 C 0.19430(9) 0.70250(10) 0.73357(8) 0.0266(2) Uani 1 1 d . . . . .
H34A H 0.162731 0.630799 0.721620 0.032 Uiso 1 1 calc R . . . .
H34B H 0.137917 0.749668 0.730586 0.032 Uiso 1 1 calc R . . . .
C35 C 0.24591(11) 0.71697(10) 0.82763(8) 0.0320(3) Uani 1 1 d . . . . .
H35A H 0.302896 0.671676 0.830841 0.048 Uiso 1 1 calc GR . . . .
H35B H 0.195129 0.699454 0.871106 0.048 Uiso 1 1 calc GR . . . .
H35C H 0.273043 0.789104 0.841698 0.048 Uiso 1 1 calc GR . . . .
C36 C 0.04244(9) 0.64964(9) 0.48396(8) 0.0251(2) Uani 1 1 d . . . . .
H36A H 0.054309 0.618406 0.540925 0.030 Uiso 1 1 calc R . . . .
H36B H -0.023127 0.617373 0.453678 0.030 Uiso 1 1 calc R . . . .
C37 C 0.03577(10) 0.76526(9) 0.50308(9) 0.0301(3) Uani 1 1 d . . . . .
H37A H 0.104721 0.797185 0.525972 0.036 Uiso 1 1 calc R . . . .
H37B H -0.012945 0.778144 0.551063 0.036 Uiso 1 1 calc R . . . .
C38 C 0.00030(12) 0.81773(11) 0.42155(11) 0.0441(4) Uani 1 1 d . . . . .
H38A H 0.049080 0.807083 0.374189 0.066 Uiso 1 1 calc GR . . . .
H38B H -0.002271 0.891947 0.438762 0.066 Uiso 1 1 calc GR . . . .
H38C H -0.068737 0.787930 0.399261 0.066 Uiso 1 1 calc GR . . . .
C39 C 0.01390(10) 0.57525(10) 0.26096(8) 0.0289(3) Uani 1 1 d . . . . .
H39A H 0.061059 0.627960 0.238954 0.043 Uiso 1 1 calc GR . . . .
H39B H -0.031296 0.608511 0.303719 0.043 Uiso 1 1 calc GR . . . .
H39C H -0.028334 0.538207 0.210211 0.043 Uiso 1 1 calc GR . . . .
C40 C 0.08230(9) 0.39839(9) 0.11093(7) 0.0249(2) Uani 1 1 d . . . . .
H40A H 0.147336 0.363348 0.105683 0.030 Uiso 1 1 calc R . . . .
H40B H 0.099854 0.473965 0.119113 0.030 Uiso 1 1 calc R . . . .
C41 C 0.01229(9) 0.36981(9) 0.02719(8) 0.0235(2) Uani 1 1 d . . . . .
H41A H 0.045999 0.396334 -0.024731 0.028 Uiso 1 1 calc R . . . .
H41B H -0.053162 0.403725 0.034324 0.028 Uiso 1 1 calc R . . . .
C42 C -0.01232(11) 0.25391(9) 0.00757(9) 0.0312(3) Uani 1 1 d . . . . .
H42A H -0.052956 0.239211 -0.049785 0.047 Uiso 1 1 calc GR . . . .
H42B H -0.052207 0.228305 0.055794 0.047 Uiso 1 1 calc GR . . . .
H42C H 0.052323 0.219438 0.004059 0.047 Uiso 1 1 calc GR . . . .
C43 C 0.02893(9) 0.00010(9) 0.12690(8) 0.0258(2) Uani 1 1 d . . . . .
H43A H 0.045290 -0.034248 0.067922 0.031 Uiso 1 1 calc R . . . .
H43B H 0.001445 0.067330 0.117157 0.031 Uiso 1 1 calc R . . . .
C44 C -0.05069(10) -0.06679(10) 0.16953(9) 0.0313(3) Uani 1 1 d . . . . .
H44A H -0.018145 -0.128486 0.187917 0.038 Uiso 1 1 calc R . . . .
H44B H -0.107474 -0.090913 0.124084 0.038 Uiso 1 1 calc R . . . .
C45 C -0.09607(12) -0.01199(12) 0.25069(11) 0.0423(3) Uani 1 1 d . . . . .
H45A H -0.129258 0.048775 0.232999 0.063 Uiso 1 1 calc GR . . . .
H45B H -0.040765 0.009849 0.297040 0.063 Uiso 1 1 calc GR . . . .
H45C H -0.147553 -0.059131 0.274533 0.063 Uiso 1 1 calc GR . . . .
C46 C 0.25459(10) -0.05058(9) 0.04585(9) 0.0296(3) Uani 1 1 d . . . . .
H46A H 0.210183 -0.055348 -0.009538 0.044 Uiso 1 1 calc GR . . . .
H46B H 0.225807 -0.098491 0.086313 0.044 Uiso 1 1 calc GR . . . .
H46C H 0.324306 -0.068660 0.031266 0.044 Uiso 1 1 calc GR . . . .
C47 C 0.36498(10) 0.12622(10) -0.08440(8) 0.0293(3) Uani 1 1 d . . . . .
H47A H 0.356747 0.201078 -0.084992 0.035 Uiso 1 1 calc R . . . .
H47B H 0.296652 0.088370 -0.100177 0.035 Uiso 1 1 calc R . . . .
C48 C 0.44143(11) 0.09239(10) -0.15194(8) 0.0310(3) Uani 1 1 d . . . . .
H48A H 0.511138 0.124460 -0.131553 0.037 Uiso 1 1 calc R . . . .
H48B H 0.422196 0.117491 -0.210370 0.037 Uiso 1 1 calc R . . . .
C49 C 0.44556(12) -0.02372(11) -0.16497(9) 0.0357(3) Uani 1 1 d . . . . .
H49A H 0.498755 -0.041421 -0.206886 0.054 Uiso 1 1 calc GR . . . .
H49B H 0.378110 -0.055641 -0.189469 0.054 Uiso 1 1 calc GR . . . .
H49C H 0.462484 -0.049324 -0.107012 0.054 Uiso 1 1 calc GR . . . .
C50 C 0.34230(9) 0.46375(10) -0.06945(7) 0.0242(2) Uani 1 1 d . . . . .
H50A H 0.400355 0.419938 -0.081597 0.029 Uiso 1 1 calc R . . . .
H50B H 0.369495 0.537075 -0.064249 0.029 Uiso 1 1 calc R . . . .
C51 C 0.25923(9) 0.44309(10) -0.14543(8) 0.0261(2) Uani 1 1 d . . . . .
H51A H 0.286194 0.469873 -0.200045 0.031 Uiso 1 1 calc R . . . .
H51B H 0.198692 0.481648 -0.129007 0.031 Uiso 1 1 calc R . . . .
C52 C 0.22383(11) 0.32925(10) -0.16711(9) 0.0350(3) Uani 1 1 d . . . . .
H52A H 0.166968 0.321792 -0.213454 0.052 Uiso 1 1 calc GR . . . .
H52B H 0.199991 0.301175 -0.112712 0.052 Uiso 1 1 calc GR . . . .
H52C H 0.281722 0.291454 -0.189147 0.052 Uiso 1 1 calc GR . . . .
C53 C 0.27125(10) 0.64876(10) 0.08078(8) 0.0276(3) Uani 1 1 d . . . . .
H53A H 0.261177 0.624259 0.016726 0.041 Uiso 1 1 calc GR . . . .
H53B H 0.300892 0.720511 0.087604 0.041 Uiso 1 1 calc GR . . . .
H53C H 0.204449 0.644953 0.108566 0.041 Uiso 1 1 calc GR . . . .
C54 C 0.29686(9) 0.73144(9) 0.29032(9) 0.0278(3) Uani 1 1 d . . . . .
H54A H 0.276868 0.667595 0.318031 0.033 Uiso 1 1 calc R . . . .
H54B H 0.240412 0.743490 0.246465 0.033 Uiso 1 1 calc R . . . .
C55 C 0.31223(10) 0.82095(10) 0.36142(9) 0.0299(3) Uani 1 1 d . . . . .
H55A H 0.368014 0.807382 0.405333 0.036 Uiso 1 1 calc R . . . .
H55B H 0.247875 0.826558 0.393852 0.036 Uiso 1 1 calc R . . . .
C56 C 0.34013(13) 0.92336(10) 0.32456(10) 0.0401(3) Uani 1 1 d . . . . .
H56A H 0.284928 0.937858 0.281518 0.060 Uiso 1 1 calc GR . . . .
H56B H 0.405224 0.919422 0.294310 0.060 Uiso 1 1 calc GR . . . .
H56C H 0.348219 0.978784 0.374118 0.060 Uiso 1 1 calc GR . . . .

loop_
_atom_site_aniso_label
_atom_site_aniso_U_11
_atom_site_aniso_U_22
_atom_site_aniso_U_33
_atom_site_aniso_U_23
_atom_site_aniso_U_13
_atom_site_aniso_U_12
O1 0.0170(4) 0.0193(4) 0.0220(4) 0.0021(3) -0.0005(3) -0.0018(3)
O2 0.0205(4) 0.0210(4) 0.0153(3) 0.0005(3) 0.0018(3) 0.0031(3)
O3 0.0191(4) 0.0190(4) 0.0241(4) -0.0004(3) 0.0040(3) 0.0011(3)
O4 0.0205(4) 0.0350(4) 0.0164(4) -0.0003(3) -0.0005(3) -0.0079(3)
O5 0.0230(4) 0.0214(4) 0.0240(4) 0.0026(3) 0.0002(3) -0.0033(3)
O6 0.0229(4) 0.0244(4) 0.0201(4) -0.0012(3) 0.0027(3) 0.0042(3)
O7 0.0188(4) 0.0330(4) 0.0156(4) -0.0001(3) 0.0002(3) -0.0062(3)
O8 0.0216(4) 0.0189(4) 0.0262(4) -0.0012(3) 0.0043(3) 0.0007(3)
C1 0.0190(5) 0.0191(5) 0.0170(5) -0.0010(4) -0.0016(4) -0.0001(4)
C2 0.0179(5) 0.0197(5) 0.0177(5) 0.0011(4) -0.0007(4) 0.0019(4)
C3 0.0156(5) 0.0180(5) 0.0199(5) 0.0024(4) -0.0013(4) -0.0003(4)
C4 0.0200(5) 0.0168(5) 0.0176(5) 0.0007(4) -0.0023(4) 0.0019(4)
C5 0.0191(5) 0.0190(5) 0.0153(5) 0.0016(4) 0.0003(4) 0.0027(4)
C6 0.0178(5) 0.0182(5) 0.0177(5) 0.0015(4) -0.0013(4) 0.0009(4)
C7 0.0191(5) 0.0209(5) 0.0167(5) 0.0006(4) 0.0011(4) -0.0004(4)
C8 0.0163(5) 0.0208(5) 0.0202(5) 0.0018(4) 0.0029(4) -0.0001(4)
C9 0.0147(5) 0.0218(5) 0.0169(5) 0.0002(4) 0.0031(4) -0.0027(4)
C10 0.0156(5) 0.0196(5) 0.0202(5) -0.0003(4) 0.0039(4) -0.0014(4)
C11 0.0156(5) 0.0266(6) 0.0212(5) 0.0026(4) 0.0015(4) -0.0003(4)
C12 0.0155(5) 0.0287(6) 0.0167(5) -0.0012(4) 0.0010(4) -0.0047(4)
C13 0.0168(5) 0.0227(5) 0.0195(5) -0.0026(4) 0.0060(4) -0.0033(4)
C14 0.0231(6) 0.0224(5) 0.0227(5) -0.0025(4) 0.0042(4) -0.0042(4)
C15 0.0204(5) 0.0191(5) 0.0191(5) -0.0021(4) -0.0008(4) -0.0005(4)
C16 0.0189(5) 0.0218(5) 0.0178(5) 0.0003(4) -0.0007(4) 0.0005(4)
C17 0.0212(5) 0.0199(5) 0.0208(5) 0.0022(4) -0.0008(4) -0.0015(4)
C18 0.0233(6) 0.0202(5) 0.0222(5) -0.0005(4) -0.0008(4) 0.0019(4)
C19 0.0197(5) 0.0224(5) 0.0192(5) -0.0007(4) 0.0007(4) 0.0033(4)
C20 0.0185(5) 0.0204(5) 0.0188(5) 0.0005(4) -0.0008(4) 0.0010(4)
C21 0.0206(5) 0.0230(5) 0.0210(5) -0.0023(4) 0.0043(4) -0.0005(4)
C22 0.0163(5) 0.0217(5) 0.0174(5) 0.0031(4) 0.0029(4) 0.0005(4)
C23 0.0178(5) 0.0207(5) 0.0175(5) 0.0002(4) 0.0061(4) -0.0027(4)
C24 0.0166(5) 0.0256(5) 0.0150(5) 0.0008(4) 0.0014(4) -0.0048(4)
C25 0.0183(5) 0.0244(5) 0.0187(5) 0.0046(4) 0.0026(4) -0.0004(4)
C26 0.0190(5) 0.0183(5) 0.0189(5) 0.0003(4) 0.0044(4) -0.0012(4)
C27 0.0163(5) 0.0223(5) 0.0151(5) 0.0010(4) 0.0034(4) -0.0029(4)
C28 0.0179(5) 0.0236(5) 0.0182(5) -0.0003(4) 0.0005(4) -0.0014(4)
C29 0.0232(6) 0.0203(5) 0.0234(5) 0.0029(4) 0.0011(4) 0.0005(4)
C30 0.0262(6) 0.0251(6) 0.0361(7) 0.0040(5) 0.0050(5) -0.0037(5)
C31 0.0417(8) 0.0244(6) 0.0362(7) 0.0026(5) 0.0076(6) -0.0052(5)
C32 0.0235(6) 0.0243(5) 0.0189(5) -0.0020(4) -0.0009(4) -0.0034(4)
C33 0.0253(6) 0.0220(5) 0.0220(5) 0.0016(4) 0.0024(4) 0.0063(4)
C34 0.0232(6) 0.0291(6) 0.0282(6) 0.0018(5) 0.0053(5) 0.0049(5)
C35 0.0374(7) 0.0352(7) 0.0240(6) 0.0019(5) 0.0090(5) 0.0023(5)
C36 0.0230(6) 0.0243(6) 0.0281(6) 0.0006(5) 0.0081(5) 0.0012(4)
C37 0.0284(6) 0.0253(6) 0.0370(7) -0.0008(5) 0.0084(5) 0.0055(5)
C38 0.0429(8) 0.0347(7) 0.0562(9) 0.0063(7) -0.0023(7) 0.0154(6)
C39 0.0258(6) 0.0333(6) 0.0272(6) 0.0038(5) -0.0052(5) 0.0044(5)
C40 0.0222(6) 0.0318(6) 0.0196(5) 0.0024(5) 0.0011(4) -0.0052(5)
C41 0.0257(6) 0.0246(6) 0.0196(5) 0.0009(4) -0.0017(4) 0.0017(4)
C42 0.0393(7) 0.0258(6) 0.0268(6) -0.0037(5) -0.0018(5) 0.0013(5)
C43 0.0253(6) 0.0254(6) 0.0253(6) -0.0003(5) -0.0006(5) -0.0013(5)
C44 0.0260(6) 0.0266(6) 0.0397(7) -0.0012(5) 0.0049(5) -0.0044(5)
C45 0.0397(8) 0.0410(8) 0.0463(8) 0.0013(6) 0.0178(7) -0.0017(6)
C46 0.0312(7) 0.0215(6) 0.0354(7) -0.0029(5) 0.0077(5) 0.0002(5)
C47 0.0346(7) 0.0311(6) 0.0224(6) 0.0003(5) -0.0002(5) 0.0086(5)
C48 0.0367(7) 0.0325(6) 0.0229(6) -0.0011(5) 0.0065(5) -0.0017(5)
C49 0.0459(8) 0.0358(7) 0.0256(6) -0.0035(5) 0.0054(6) 0.0107(6)
C50 0.0210(6) 0.0344(6) 0.0165(5) 0.0021(4) 0.0013(4) -0.0030(5)
C51 0.0252(6) 0.0330(6) 0.0191(5) -0.0005(5) -0.0034(4) 0.0036(5)
C52 0.0349(7) 0.0341(7) 0.0330(7) -0.0054(5) -0.0147(5) 0.0064(5)
C53 0.0276(6) 0.0305(6) 0.0247(6) 0.0046(5) -0.0040(5) 0.0042(5)
C54 0.0232(6) 0.0275(6) 0.0324(6) -0.0012(5) 0.0073(5) 0.0024(5)
C55 0.0281(6) 0.0317(6) 0.0296(6) -0.0006(5) 0.0029(5) 0.0038(5)
C56 0.0537(9) 0.0267(6) 0.0402(8) -0.0018(6) 0.0137(7) 0.0040(6)

loop_
_atom_type_symbol
_atom_type_description
_atom_type_scat_dispersion_real
_atom_type_scat_dispersion_imag
_atom_type_scat_source
C C 0.0181 0.0091 'International Tables Vol C Tables 4.2.6.8 and 6.1.1.4'
H H 0.0000 0.0000 'International Tables Vol C Tables 4.2.6.8 and 6.1.1.4'
O O 0.0492 0.0322 'International Tables Vol C Tables 4.2.6.8 and 6.1.1.4'

loop_
_exptl_crystal_face_index_h
_exptl_crystal_face_index_k
_exptl_crystal_face_index_l
_exptl_crystal_face_perp_dist
0 8 0 0.0533
-7 1 6 0.1014
7 -5 1 0.0717
-6 6 1 0.0780
5 -2 -8 0.0866
4 -6 6 0.1008
0 -8 0 0.0393
-5 2 8 0.1176
-8 3 0 0.1105
6 -1 7 0.1319
-4 3 -8 0.1711

loop_
_geom_angle_atom_site_label_1
_geom_angle_atom_site_label_2
_geom_angle_atom_site_label_3
_geom_angle
_geom_angle_site_symmetry_1
_geom_angle_site_symmetry_3
_geom_angle_publ_flag
C3 O1 C29 113.23(8) . . ?
C5 O2 C33 112.42(8) . . ?
C10 O3 C36 113.92(8) . . ?
C12 O4 C40 113.23(8) . . ?
C17 O5 C43 113.49(8) . . ?
C19 O6 C47 112.61(8) . . ?
C24 O7 C50 113.37(8) . . ?
C26 O8 C54 114.19(8) . . ?
C2 C1 H1 118.9 . . ?
C2 C1 C6 122.20(10) . . ?
C6 C1 H1 118.9 . . ?
C1 C2 C3 117.89(10) . . ?
C1 C2 C28 121.78(9) . . ?
C3 C2 C28 120.32(10) . . ?
O1 C3 C2 118.70(9) . . ?
O1 C3 C4 118.97(9) . . ?
C2 C3 C4 122.29(10) . . ?
C3 C4 C32 121.14(10) . . ?
C5 C4 C3 117.44(9) . . ?
C5 C4 C32 121.41(10) . . ?
O2 C5 C4 119.53(9) . . ?
O2 C5 C6 118.20(9) . . ?
C4 C5 C6 122.26(10) . . ?
C1 C6 C5 117.91(10) . . ?
C1 C6 C7 121.56(9) . . ?
C5 C6 C7 120.53(9) . . ?
C6 C7 H7A 108.9 . . ?
C6 C7 H7B 108.9 . . ?
H7A C7 H7B 107.7 . . ?
C9 C7 C6 113.43(9) . . ?
C9 C7 H7A 108.9 . . ?
C9 C7 H7B 108.9 . . ?
C9 C8 H8 118.9 . . ?
C9 C8 C13 122.27(10) . . ?
C13 C8 H8 118.9 . . ?
C8 C9 C7 120.44(10) . . ?
C8 C9 C10 117.98(10) . . ?
C10 C9 C7 121.57(10) . . ?
O3 C10 C9 119.70(9) . . ?
O3 C10 C11 118.39(10) . . ?
C9 C10 C11 121.86(10) . . ?
C10 C11 C12 118.02(10) . . ?
C10 C11 C39 120.60(10) . . ?
C12 C11 C39 121.38(10) . . ?
O4 C12 C11 119.11(10) . . ?
O4 C12 C13 119.05(10) . . ?
C13 C12 C11 121.77(10) . . ?
C8 C13 C14 120.52(10) . . ?
C12 C13 C8 117.94(10) . . ?
C12 C13 C14 121.51(10) . . ?
C13 C14 H14A 108.3 . . ?
C13 C14 H14B 108.3 . . ?
C13 C14 C16 116.07(9) . . ?
H14A C14 H14B 107.4 . . ?
C16 C14 H14A 108.3 . . ?
C16 C14 H14B 108.3 . . ?
C16 C15 H15 118.9 . . ?
C16 C15 C20 122.12(10) . . ?
C20 C15 H15 118.9 . . ?
C15 C16 C14 122.53(10) . . ?
C15 C16 C17 118.27(10) . . ?
C17 C16 C14 119.19(10) . . ?
O5 C17 C16 117.84(10) . . ?
O5 C17 C18 120.20(10) . . ?
C16 C17 C18 121.90(10) . . ?
C17 C18 C19 117.60(10) . . ?
C17 C18 C46 121.88(10) . . ?
C19 C18 C46 120.46(10) . . ?
O6 C19 C18 118.72(10) . . ?
O6 C19 C20 119.01(10) . . ?
C20 C19 C18 122.21(10) . . ?
C15 C20 C19 117.83(10) . . ?
C15 C20 C21 122.04(9) . . ?
C19 C20 C21 120.07(10) . . ?
C20 C21 H21A 108.7 . . ?
C20 C21 H21B 108.7 . . ?
H21A C21 H21B 107.6 . . ?
C23 C21 C20 114.03(9) . . ?
C23 C21 H21A 108.7 . . ?
C23 C21 H21B 108.7 . . ?
C23 C22 H22 118.8 . . ?
C27 C22 H22 118.8 . . ?
C27 C22 C23 122.32(10) . . ?
C22 C23 C21 120.61(10) . . ?
C24 C23 C21 121.40(10) . . ?
C24 C23 C22 117.99(10) . . ?
O7 C24 C23 119.37(10) . . ?
O7 C24 C25 118.69(10) . . ?
C23 C24 C25 121.91(10) . . ?
C24 C25 C53 121.21(10) . . ?
C26 C25 C24 117.92(10) . . ?
C26 C25 C53 120.87(10) . . ?
O8 C26 C25 120.31(10) . . ?
O8 C26 C27 118.01(9) . . ?
C27 C26 C25 121.63(10) . . ?
C22 C27 C26 118.14(10) . . ?
C22 C27 C28 120.47(10) . . ?
C26 C27 C28 121.38(10) . . ?
C2 C28 H28A 108.5 . . ?
C2 C28 H28B 108.5 . . ?
C27 C28 C2 115.03(9) . . ?
C27 C28 H28A 108.5 . . ?
C27 C28 H28B 108.5 . . ?
H28A C28 H28B 107.5 . . ?
O1 C29 H29A 110.0 . . ?
O1 C29 H29B 110.0 . . ?
O1 C29 C30 108.31(9) . . ?
H29A C29 H29B 108.4 . . ?
C30 C29 H29A 110.0 . . ?
C30 C29 H29B 110.0 . . ?
C29 C30 H30A 109.3 . . ?
C29 C30 H30B 109.3 . . ?
C29 C30 C31 111.47(11) . . ?
H30A C30 H30B 108.0 . . ?
C31 C30 H30A 109.3 . . ?
C31 C30 H30B 109.3 . . ?
C30 C31 H31A 109.5 . . ?
C30 C31 H31B 109.5 . . ?
C30 C31 H31C 109.5 . . ?
H31A C31 H31B 109.5 . . ?
H31A C31 H31C 109.5 . . ?
H31B C31 H31C 109.5 . . ?
C4 C32 H32A 109.5 . . ?
C4 C32 H32B 109.5 . . ?
C4 C32 H32C 109.5 . . ?
H32A C32 H32B 109.5 . . ?
H32A C32 H32C 109.5 . . ?
H32B C32 H32C 109.5 . . ?
O2 C33 H33A 110.0 . . ?
O2 C33 H33B 110.0 . . ?
O2 C33 C34 108.65(9) . . ?
H33A C33 H33B 108.3 . . ?
C34 C33 H33A 110.0 . . ?
C34 C33 H33B 110.0 . . ?
C33 C34 H34A 108.9 . . ?
C33 C34 H34B 108.9 . . ?
C33 C34 C35 113.39(10) . . ?
H34A C34 H34B 107.7 . . ?
C35 C34 H34A 108.9 . . ?
C35 C34 H34B 108.9 . . ?
C34 C35 H35A 109.5 . . ?
C34 C35 H35B 109.5 . . ?
C34 C35 H35C 109.5 . . ?
H35A C35 H35B 109.5 . . ?
H35A C35 H35C 109.5 . . ?
H35B C35 H35C 109.5 . . ?
O3 C36 H36A 110.0 . . ?
O3 C36 H36B 110.0 . . ?
O3 C36 C37 108.27(9) . . ?
H36A C36 H36B 108.4 . . ?
C37 C36 H36A 110.0 . . ?
C37 C36 H36B 110.0 . . ?
C36 C37 H37A 108.8 . . ?
C36 C37 H37B 108.8 . . ?
C36 C37 C38 113.92(11) . . ?
H37A C37 H37B 107.7 . . ?
C38 C37 H37A 108.8 . . ?
C38 C37 H37B 108.8 . . ?
C37 C38 H38A 109.5 . . ?
C37 C38 H38B 109.5 . . ?
C37 C38 H38C 109.5 . . ?
H38A C38 H38B 109.5 . . ?
H38A C38 H38C 109.5 . . ?
H38B C38 H38C 109.5 . . ?
C11 C39 H39A 109.5 . . ?
C11 C39 H39B 109.5 . . ?
C11 C39 H39C 109.5 . . ?
H39A C39 H39B 109.5 . . ?
H39A C39 H39C 109.5 . . ?
H39B C39 H39C 109.5 . . ?
O4 C40 H40A 110.1 . . ?
O4 C40 H40B 110.1 . . ?
O4 C40 C41 108.01(9) . . ?
H40A C40 H40B 108.4 . . ?
C41 C40 H40A 110.1 . . ?
C41 C40 H40B 110.1 . . ?
C40 C41 H41A 109.0 . . ?
C40 C41 H41B 109.0 . . ?
C40 C41 C42 112.75(10) . . ?
H41A C41 H41B 107.8 . . ?
C42 C41 H41A 109.0 . . ?
C42 C41 H41B 109.0 . . ?
C41 C42 H42A 109.5 . . ?
C41 C42 H42B 109.5 . . ?
C41 C42 H42C 109.5 . . ?
H42A C42 H42B 109.5 . . ?
H42A C42 H42C 109.5 . . ?
H42B C42 H42C 109.5 . . ?
O5 C43 H43A 110.0 . . ?
O5 C43 H43B 110.0 . . ?
O5 C43 C44 108.58(10) . . ?
H43A C43 H43B 108.4 . . ?
C44 C43 H43A 110.0 . . ?
C44 C43 H43B 110.0 . . ?
C43 C44 H44A 108.8 . . ?
C43 C44 H44B 108.8 . . ?
C43 C44 C45 113.60(11) . . ?
H44A C44 H44B 107.7 . . ?
C45 C44 H44A 108.8 . . ?
C45 C44 H44B 108.8 . . ?
C44 C45 H45A 109.5 . . ?
C44 C45 H45B 109.5 . . ?
C44 C45 H45C 109.5 . . ?
H45A C45 H45B 109.5 . . ?
H45A C45 H45C 109.5 . . ?
H45B C45 H45C 109.5 . . ?
C18 C46 H46A 109.5 . . ?
C18 C46 H46B 109.5 . . ?
C18 C46 H46C 109.5 . . ?
H46A C46 H46B 109.5 . . ?
H46A C46 H46C 109.5 . . ?
H46B C46 H46C 109.5 . . ?
O6 C47 H47A 109.9 . . ?
O6 C47 H47B 109.9 . . ?
O6 C47 C48 109.04(10) . . ?
H47A C47 H47B 108.3 . . ?
C48 C47 H47A 109.9 . . ?
C48 C47 H47B 109.9 . . ?
C47 C48 H48A 109.1 . . ?
C47 C48 H48B 109.1 . . ?
C47 C48 C49 112.68(11) . . ?
H48A C48 H48B 107.8 . . ?
C49 C48 H48A 109.1 . . ?
C49 C48 H48B 109.1 . . ?
C48 C49 H49A 109.5 . . ?
C48 C49 H49B 109.5 . . ?
C48 C49 H49C 109.5 . . ?
H49A C49 H49B 109.5 . . ?
H49A C49 H49C 109.5 . . ?
H49B C49 H49C 109.5 . . ?
O7 C50 H50A 110.0 . . ?
O7 C50 H50B 110.0 . . ?
O7 C50 C51 108.31(9) . . ?
H50A C50 H50B 108.4 . . ?
C51 C50 H50A 110.0 . . ?
C51 C50 H50B 110.0 . . ?
C50 C51 H51A 108.8 . . ?
C50 C51 H51B 108.8 . . ?
C50 C51 C52 113.64(10) . . ?
H51A C51 H51B 107.7 . . ?
C52 C51 H51A 108.8 . . ?
C52 C51 H51B 108.8 . . ?
C51 C52 H52A 109.5 . . ?
C51 C52 H52B 109.5 . . ?
C51 C52 H52C 109.5 . . ?
H52A C52 H52B 109.5 . . ?
H52A C52 H52C 109.5 . . ?
H52B C52 H52C 109.5 . . ?
C25 C53 H53A 109.5 . . ?
C25 C53 H53B 109.5 . . ?
C25 C53 H53C 109.5 . . ?
H53A C53 H53B 109.5 . . ?
H53A C53 H53C 109.5 . . ?
H53B C53 H53C 109.5 . . ?
O8 C54 H54A 109.7 . . ?
O8 C54 H54B 109.7 . . ?
O8 C54 C55 109.73(10) . . ?
H54A C54 H54B 108.2 . . ?
C55 C54 H54A 109.7 . . ?
C55 C54 H54B 109.7 . . ?
C54 C55 H55A 108.9 . . ?
C54 C55 H55B 108.9 . . ?
C54 C55 C56 113.44(11) . . ?
H55A C55 H55B 107.7 . . ?
C56 C55 H55A 108.9 . . ?
C56 C55 H55B 108.9 . . ?
C55 C56 H56A 109.5 . . ?
C55 C56 H56B 109.5 . . ?
C55 C56 H56C 109.5 . . ?
H56A C56 H56B 109.5 . . ?
H56A C56 H56C 109.5 . . ?
H56B C56 H56C 109.5 . . ?

loop_
_geom_bond_atom_site_label_1
_geom_bond_atom_site_label_2
_geom_bond_distance
_geom_bond_site_symmetry_2
_geom_bond_publ_flag
O1 C3 1.3944(13) . ?
O1 C29 1.4368(13) . ?
O2 C5 1.3934(13) . ?
O2 C33 1.4399(13) . ?
O3 C10 1.3920(13) . ?
O3 C36 1.4413(13) . ?
O4 C12 1.3905(13) . ?
O4 C40 1.4474(14) . ?
O5 C17 1.3905(14) . ?
O5 C43 1.4356(14) . ?
O6 C19 1.3899(13) . ?
O6 C47 1.4329(14) . ?
O7 C24 1.3909(13) . ?
O7 C50 1.4436(13) . ?
O8 C26 1.3874(13) . ?
O8 C54 1.4482(14) . ?
C1 H1 0.9500 . ?
C1 C2 1.3907(16) . ?
C1 C6 1.3909(15) . ?
C2 C3 1.3974(15) . ?
C2 C28 1.5159(15) . ?
C3 C4 1.3977(15) . ?
C4 C5 1.3948(15) . ?
C4 C32 1.5085(14) . ?
C5 C6 1.3992(15) . ?
C6 C7 1.5196(15) . ?
C7 H7A 0.9900 . ?
C7 H7B 0.9900 . ?
C7 C9 1.5109(14) . ?
C8 H8 0.9500 . ?
C8 C9 1.3937(15) . ?
C8 C13 1.3970(15) . ?
C9 C10 1.3963(15) . ?
C10 C11 1.3996(15) . ?
C11 C12 1.4018(16) . ?
C11 C39 1.5048(16) . ?
C12 C13 1.3955(16) . ?
C13 C14 1.5121(15) . ?
C14 H14A 0.9900 . ?
C14 H14B 0.9900 . ?
C14 C16 1.5172(15) . ?
C15 H15 0.9500 . ?
C15 C16 1.3897(16) . ?
C15 C20 1.3912(16) . ?
C16 C17 1.3959(15) . ?
C17 C18 1.3968(16) . ?
C18 C19 1.3989(16) . ?
C18 C46 1.5112(15) . ?
C19 C20 1.3969(15) . ?
C20 C21 1.5178(15) . ?
C21 H21A 0.9900 . ?
C21 H21B 0.9900 . ?
C21 C23 1.5115(15) . ?
C22 H22 0.9500 . ?
C22 C23 1.3940(15) . ?
C22 C27 1.3921(15) . ?
C23 C24 1.3932(16) . ?
C24 C25 1.4035(16) . ?
C25 C26 1.4016(15) . ?
C25 C53 1.5091(15) . ?
C26 C27 1.3970(15) . ?
C27 C28 1.5124(14) . ?
C28 H28A 0.9900 . ?
C28 H28B 0.9900 . ?
C29 H29A 0.9900 . ?
C29 H29B 0.9900 . ?
C29 C30 1.5045(16) . ?
C30 H30A 0.9900 . ?
C30 H30B 0.9900 . ?
C30 C31 1.5238(17) . ?
C31 H31A 0.9800 . ?
C31 H31B 0.9800 . ?
C31 H31C 0.9800 . ?
C32 H32A 0.9800 . ?
C32 H32B 0.9800 . ?
C32 H32C 0.9800 . ?
C33 H33A 0.9900 . ?
C33 H33B 0.9900 . ?
C33 C34 1.5101(16) . ?
C34 H34A 0.9900 . ?
C34 H34B 0.9900 . ?
C34 C35 1.5177(17) . ?
C35 H35A 0.9800 . ?
C35 H35B 0.9800 . ?
C35 H35C 0.9800 . ?
C36 H36A 0.9900 . ?
C36 H36B 0.9900 . ?
C36 C37 1.5160(16) . ?
C37 H37A 0.9900 . ?
C37 H37B 0.9900 . ?
C37 C38 1.523(2) . ?
C38 H38A 0.9800 . ?
C38 H38B 0.9800 . ?
C38 H38C 0.9800 . ?
C39 H39A 0.9800 . ?
C39 H39B 0.9800 . ?
C39 H39C 0.9800 . ?
C40 H40A 0.9900 . ?
C40 H40B 0.9900 . ?
C40 C41 1.5110(15) . ?
C41 H41A 0.9900 . ?
C41 H41B 0.9900 . ?
C41 C42 1.5193(16) . ?
C42 H42A 0.9800 . ?
C42 H42B 0.9800 . ?
C42 H42C 0.9800 . ?
C43 H43A 0.9900 . ?
C43 H43B 0.9900 . ?
C43 C44 1.5110(17) . ?
C44 H44A 0.9900 . ?
C44 H44B 0.9900 . ?
C44 C45 1.5146(19) . ?
C45 H45A 0.9800 . ?
C45 H45B 0.9800 . ?
C45 H45C 0.9800 . ?
C46 H46A 0.9800 . ?
C46 H46B 0.9800 . ?
C46 H46C 0.9800 . ?
C47 H47A 0.9900 . ?
C47 H47B 0.9900 . ?
C47 C48 1.5082(17) . ?
C48 H48A 0.9900 . ?
C48 H48B 0.9900 . ?
C48 C49 1.5123(18) . ?
C49 H49A 0.9800 . ?
C49 H49B 0.9800 . ?
C49 H49C 0.9800 . ?
C50 H50A 0.9900 . ?
C50 H50B 0.9900 . ?
C50 C51 1.5181(15) . ?
C51 H51A 0.9900 . ?
C51 H51B 0.9900 . ?
C51 C52 1.5215(18) . ?
C52 H52A 0.9800 . ?
C52 H52B 0.9800 . ?
C52 H52C 0.9800 . ?
C53 H53A 0.9800 . ?
C53 H53B 0.9800 . ?
C53 H53C 0.9800 . ?
C54 H54A 0.9900 . ?
C54 H54B 0.9900 . ?
C54 C55 1.4962(17) . ?
C55 H55A 0.9900 . ?
C55 H55B 0.9900 . ?
C55 C56 1.5213(19) . ?
C56 H56A 0.9800 . ?
C56 H56B 0.9800 . ?
C56 H56C 0.9800 . ?

loop_
_geom_hbond_atom_site_label_D
_geom_hbond_atom_site_label_H
_geom_hbond_atom_site_label_A
_geom_hbond_distance_DH
_geom_hbond_distance_HA
_geom_hbond_distance_DA
_geom_hbond_angle_DHA
_geom_hbond_site_symmetry_A
_geom_hbond_publ_flag
C40 H40A O7 0.99 2.64 3.2475(14) 119.9 . yes
C54 H54A O3 0.99 2.64 3.3569(15) 129.2 . yes

loop_
_geom_torsion_atom_site_label_1
_geom_torsion_atom_site_label_2
_geom_torsion_atom_site_label_3
_geom_torsion_atom_site_label_4
_geom_torsion
_geom_torsion_site_symmetry_1
_geom_torsion_site_symmetry_2
_geom_torsion_site_symmetry_3
_geom_torsion_site_symmetry_4
_geom_torsion_publ_flag
O1 C3 C4 C5 -178.23(9) . . . . ?
O1 C3 C4 C32 1.04(15) . . . . ?
O1 C29 C30 C31 179.79(10) . . . . ?
O2 C5 C6 C1 -178.36(9) . . . . ?
O2 C5 C6 C7 0.44(14) . . . . ?
O2 C33 C34 C35 66.15(13) . . . . ?
O3 C10 C11 C12 178.22(9) . . . . ?
O3 C10 C11 C39 -2.58(15) . . . . ?
O3 C36 C37 C38 69.11(14) . . . . ?
O4 C12 C13 C8 178.81(9) . . . . ?
O4 C12 C13 C14 -3.12(15) . . . . ?
O4 C40 C41 C42 -63.25(13) . . . . ?
O5 C17 C18 C19 -177.78(9) . . . . ?
O5 C17 C18 C46 -0.60(16) . . . . ?
O5 C43 C44 C45 71.04(14) . . . . ?
O6 C19 C20 C15 -178.10(9) . . . . ?
O6 C19 C20 C21 -0.85(15) . . . . ?
O6 C47 C48 C49 68.35(14) . . . . ?
O7 C24 C25 C26 177.34(9) . . . . ?
O7 C24 C25 C53 -3.13(16) . . . . ?
O7 C50 C51 C52 -67.94(13) . . . . ?
O8 C26 C27 C22 179.02(9) . . . . ?
O8 C26 C27 C28 -2.46(15) . . . . ?
O8 C54 C55 C56 61.09(14) . . . . ?
C1 C2 C3 O1 177.16(9) . . . . ?
C1 C2 C3 C4 -0.70(16) . . . . ?
C1 C2 C28 C27 24.73(15) . . . . ?
C1 C6 C7 C9 -28.48(14) . . . . ?
C2 C1 C6 C5 -1.36(16) . . . . ?
C2 C1 C6 C7 179.86(9) . . . . ?
C2 C3 C4 C5 -0.37(15) . . . . ?
C2 C3 C4 C32 178.90(10) . . . . ?
C3 O1 C29 C30 177.58(9) . . . . ?
C3 C2 C28 C27 -156.55(10) . . . . ?
C3 C4 C5 O2 179.17(9) . . . . ?
C3 C4 C5 C6 0.62(15) . . . . ?
C4 C5 C6 C1 0.21(15) . . . . ?
C4 C5 C6 C7 179.01(9) . . . . ?
C5 O2 C33 C34 160.71(9) . . . . ?
C5 C6 C7 C9 152.77(10) . . . . ?
C6 C1 C2 C3 1.60(16) . . . . ?
C6 C1 C2 C28 -179.66(10) . . . . ?
C6 C7 C9 C8 105.45(11) . . . . ?
C6 C7 C9 C10 -73.34(13) . . . . ?
C7 C9 C10 O3 -1.49(15) . . . . ?
C7 C9 C10 C11 175.94(10) . . . . ?
C8 C9 C10 O3 179.69(9) . . . . ?
C8 C9 C10 C11 -2.88(16) . . . . ?
C8 C13 C14 C16 -99.98(12) . . . . ?
C9 C8 C13 C12 2.08(16) . . . . ?
C9 C8 C13 C14 -176.01(10) . . . . ?
C9 C10 C11 C12 0.75(16) . . . . ?
C9 C10 C11 C39 179.95(10) . . . . ?
C10 O3 C36 C37 -168.07(9) . . . . ?
C10 C11 C12 O4 179.82(9) . . . . ?
C10 C11 C12 C13 2.95(16) . . . . ?
C11 C12 C13 C8 -4.32(16) . . . . ?
C11 C12 C13 C14 173.75(10) . . . . ?
C12 O4 C40 C41 -173.71(9) . . . . ?
C12 C13 C14 C16 81.99(13) . . . . ?
C13 C8 C9 C7 -177.40(10) . . . . ?
C13 C8 C9 C10 1.43(16) . . . . ?
C13 C14 C16 C15 9.83(16) . . . . ?
C13 C14 C16 C17 -171.53(10) . . . . ?
C14 C16 C17 O5 -3.15(15) . . . . ?
C14 C16 C17 C18 179.78(10) . . . . ?
C15 C16 C17 O5 175.54(9) . . . . ?
C15 C16 C17 C18 -1.53(16) . . . . ?
C15 C20 C21 C23 -16.08(15) . . . . ?
C16 C15 C20 C19 -1.28(16) . . . . ?
C16 C15 C20 C21 -178.47(10) . . . . ?
C16 C17 C18 C19 -0.78(16) . . . . ?
C16 C17 C18 C46 176.40(11) . . . . ?
C17 O5 C43 C44 -172.04(9) . . . . ?
C17 C18 C19 O6 179.10(9) . . . . ?
C17 C18 C19 C20 2.17(16) . . . . ?
C18 C19 C20 C15 -1.18(16) . . . . ?
C18 C19 C20 C21 176.07(10) . . . . ?
C19 O6 C47 C48 -179.04(9) . . . . ?
C19 C20 C21 C23 166.79(10) . . . . ?
C20 C15 C16 C14 -178.76(10) . . . . ?
C20 C15 C16 C17 2.60(16) . . . . ?
C20 C21 C23 C22 100.98(12) . . . . ?
C20 C21 C23 C24 -78.13(13) . . . . ?
C21 C23 C24 O7 0.00(15) . . . . ?
C21 C23 C24 C25 177.73(10) . . . . ?
C22 C23 C24 O7 -179.14(9) . . . . ?
C22 C23 C24 C25 -1.40(16) . . . . ?
C22 C27 C28 C2 -106.97(11) . . . . ?
C23 C22 C27 C26 1.68(16) . . . . ?
C23 C22 C27 C28 -176.85(10) . . . . ?
C23 C24 C25 C26 -0.41(16) . . . . ?
C23 C24 C25 C53 179.12(10) . . . . ?
C24 O7 C50 C51 -164.49(9) . . . . ?
C24 C25 C26 O8 -179.70(9) . . . . ?
C24 C25 C26 C27 2.97(16) . . . . ?
C25 C26 C27 C22 -3.59(16) . . . . ?
C25 C26 C27 C28 174.93(10) . . . . ?
C26 O8 C54 C55 155.03(10) . . . . ?
C26 C27 C28 C2 74.55(13) . . . . ?
C27 C22 C23 C21 -178.38(10) . . . . ?
C27 C22 C23 C24 0.76(16) . . . . ?
C28 C2 C3 O1 -1.60(15) . . . . ?
C28 C2 C3 C4 -179.46(10) . . . . ?
C29 O1 C3 C2 96.49(11) . . . . ?
C29 O1 C3 C4 -85.57(11) . . . . ?
C32 C4 C5 O2 -0.09(15) . . . . ?
C32 C4 C5 C6 -178.64(10) . . . . ?
C33 O2 C5 C4 88.60(11) . . . . ?
C33 O2 C5 C6 -92.79(11) . . . . ?
C36 O3 C10 C9 -92.54(12) . . . . ?
C36 O3 C10 C11 89.93(12) . . . . ?
C39 C11 C12 O4 0.63(16) . . . . ?
C39 C11 C12 C13 -176.24(10) . . . . ?
C40 O4 C12 C11 79.55(13) . . . . ?
C40 O4 C12 C13 -103.49(12) . . . . ?
C43 O5 C17 C16 102.49(11) . . . . ?
C43 O5 C17 C18 -80.39(13) . . . . ?
C46 C18 C19 O6 1.88(16) . . . . ?
C46 C18 C19 C20 -175.05(11) . . . . ?
C47 O6 C19 C18 92.09(12) . . . . ?
C47 O6 C19 C20 -90.89(12) . . . . ?
C50 O7 C24 C23 -95.28(12) . . . . ?
C50 O7 C24 C25 86.91(12) . . . . ?
C53 C25 C26 O8 0.77(16) . . . . ?
C53 C25 C26 C27 -176.56(10) . . . . ?
C54 O8 C26 C25 74.86(13) . . . . ?
C54 O8 C26 C27 -107.72(11) . . . . ?

loop_
_exptl_oxdiff_crystal_face_indexfrac_h
_exptl_oxdiff_crystal_face_indexfrac_k
_exptl_oxdiff_crystal_face_indexfrac_l
_exptl_oxdiff_crystal_face_x
_exptl_oxdiff_crystal_face_y
_exptl_oxdiff_crystal_face_z
-0.1052 8.0003 0.1723 0.0975 0.9450 0.0828
-6.9181 0.9286 5.9767 0.0060 0.2192 -0.9847
6.9810 -4.8992 0.8513 -0.6299 -0.5087 0.5571
-6.0035 5.9215 1.1416 0.4082 0.6871 -0.5622
4.9530 -1.9647 -7.9655 0.2852 -0.4056 0.8950
4.0384 -5.9196 5.7808 -0.8443 -0.5200 -0.0137
0.1052 -8.0003 -0.1723 -0.0975 -0.9450 -0.0828
-4.9530 1.9647 7.9655 -0.2852 0.4056 -0.8950
-7.9409 2.8895 0.0974 0.5929 0.2906 -0.7279
5.9495 -0.8876 6.8681 -1.0046 0.1128 0.1727
-4.0000 3.0000 -8.0000 0.9879 0.1191 0.1043
